data_9015219
loop_
_publ_author_name
'Bjorling, C. O.'
'Westgren, A.'

_publ_section_title
;
 Minerals of the Varustrask Pegmatite. IX. X-ray studies of triphylite,
 varulite and their oxidation products
;
_journal_name_full 'Geologiska Foreningens i Stockholm Forhandlingar'
_journal_page_first 67
_journal_page_last 72
_journal_paper_doi 10.1080/11035893809443985
_journal_volume 60
_journal_year 1938
_chemical_compound_source 'Varustrask pegmatite, Sweden'
_chemical_formula_sum 'Fe O4 P'
_chemical_name_mineral Heterosite
_space_group_IT_number 62
_symmetry_space_group_name_Hall '-P 2c 2ab'
_symmetry_space_group_name_H-M 'P b n m'
_cell_angle_alpha 90
_cell_angle_beta 90
_cell_angle_gamma 90
_cell_length_a 4.760
_cell_length_b 9.680
_cell_length_c 5.819
_cell_formula_units_Z 4
_cell_volume 268.121
_database_code_amcsd 0018613
_exptl_crystal_density_diffrn 3.736
_cod_original_formula_sum 'Fe P O4'
_cod_database_code 9015219

loop_
_space_group_symop_operation_xyz
x,y,z
x,y,1/2-z
-x,-y,1/2+z
1/2+x,1/2-y,1/2+z
1/2-x,1/2+y,1/2-z
1/2-x,1/2+y,z
1/2+x,1/2-y,-z
-x,-y,-z

loop_
_atom_site_label
_atom_site_fract_x
_atom_site_fract_y
_atom_site_fract_z
Fe -0.02800 0.27800 0.25000
P 0.41700 0.09700 0.25000
O1 -0.25000 0.05600 0.25000
O2 0.25000 0.44400 0.25000
O3 0.19400 0.16700 0.02800

loop_
_cod_related_entry_id
_cod_related_entry_database
_cod_related_entry_code
1 AMCSD 0018613
